data_7054545
loop_
_publ_author_name
'Yakovenko, Marina V.'
'Udilova, Natalia Yu.'
'Glukhova, Tatyana A.'
'Cherkasov, Anton V.'
'Fukin, Georgy K.'
'Trifonov, Alexander A.'

_publ_section_title
;
 Amido rare-earth complexes supported by an ansa bis(amidinate) ligand
 with a rigid 1,8-naphthalene linker: synthesis, structures and catalytic
 activity in rac-lactide polymerization and hydrophosphonylation of
 carbonyl compounds
;
_journal_issue 2
_journal_name_full 'New J. Chem.'
_journal_page_first 1083
_journal_paper_doi 10.1039/C4NJ01698J
_journal_volume 39
_journal_year 2015
_chemical_formula_sum 'C46 H68 N5 Nd O Si2'
_chemical_formula_weight 907.47
_chemical_name_systematic
; 
 ? 
;
_space_group_IT_number 14
_symmetry_cell_setting monoclinic
_symmetry_space_group_name_Hall '-P 2ybc'
_symmetry_space_group_name_H-M 'P 1 21/c 1'
_atom_sites_solution_hydrogens geom
_atom_sites_solution_primary direct
_atom_sites_solution_secondary difmap
_audit_creation_method SHELXL-97
_cell_angle_alpha 90.00
_cell_angle_beta 116.8780(10)
_cell_angle_gamma 90.00
_cell_formula_units_Z 8
_cell_length_a 23.9499(16)
_cell_length_b 19.4258(13)
_cell_length_c 21.8709(14)
_cell_measurement_reflns_used 900
_cell_measurement_temperature 100(2)
_cell_measurement_theta_max 30
_cell_measurement_theta_min 2
_cell_volume 9076.1(10)
_computing_cell_refinement 'Bruker SMART'
_computing_data_collection 'Bruker SMART'
_computing_data_reduction 'Bruker SHELXTL'
_computing_molecular_graphics 'Bruker SHELXTL'
_computing_publication_material 'Bruker SHELXTL'
_computing_structure_refinement 'SHELXL-97 (Sheldrick, 2008)'
_computing_structure_solution 'SHELXS-97 (Sheldrick, 2008)'
_diffrn_ambient_temperature 100(2)
_diffrn_measured_fraction_theta_full 0.984
_diffrn_measured_fraction_theta_max 0.984
_diffrn_measurement_device_type 'CCD area detector'
_diffrn_measurement_method 'phi and omega scans'
_diffrn_radiation_monochromator graphite
_diffrn_radiation_source 'fine-focus sealed tube'
_diffrn_radiation_type MoK\a
_diffrn_radiation_wavelength 0.71073
_diffrn_reflns_av_R_equivalents 0.0415
_diffrn_reflns_av_sigmaI/netI 0.0321
_diffrn_reflns_limit_h_max 28
_diffrn_reflns_limit_h_min -28
_diffrn_reflns_limit_k_max 23
_diffrn_reflns_limit_k_min -23
_diffrn_reflns_limit_l_max 26
_diffrn_reflns_limit_l_min -26
_diffrn_reflns_number 69897
_diffrn_reflns_theta_full 25.00
_diffrn_reflns_theta_max 25.00
_diffrn_reflns_theta_min 0.95
_exptl_absorpt_coefficient_mu 1.236
_exptl_absorpt_correction_T_max 0.7642
_exptl_absorpt_correction_T_min 0.6716
_exptl_absorpt_correction_type multi-scan
_exptl_absorpt_process_details 'SADABS (Sheldrick, 2008a)'
_exptl_crystal_colour yellow
_exptl_crystal_density_diffrn 1.328
_exptl_crystal_density_method 'not measured'
_exptl_crystal_description prism
_exptl_crystal_F_000 3800
_exptl_crystal_size_max 0.35
_exptl_crystal_size_mid 0.26
_exptl_crystal_size_min 0.23
_refine_diff_density_max 2.409
_refine_diff_density_min -2.191
_refine_diff_density_rms 0.152
_refine_ls_extinction_method none
_refine_ls_goodness_of_fit_ref 1.154
_refine_ls_hydrogen_treatment constr
_refine_ls_matrix_type full
_refine_ls_number_parameters 1007
_refine_ls_number_reflns 15735
_refine_ls_number_restraints 171
_refine_ls_restrained_S_all 1.153
_refine_ls_R_factor_all 0.0858
_refine_ls_R_factor_gt 0.0770
_refine_ls_shift/su_max 0.001
_refine_ls_shift/su_mean 0.000
_refine_ls_structure_factor_coef Fsqd
_refine_ls_weighting_details 'calc w=1/[\s^2^(Fo^2^)+(0.0002P)^2^+151.0440P] where P=(Fo^2^+2Fc^2^)/3'
_refine_ls_weighting_scheme calc
_refine_ls_wR_factor_gt 0.1598
_refine_ls_wR_factor_ref 0.1628
_reflns_number_gt 13878
_reflns_number_total 15735
_reflns_threshold_expression >2sigma(I)
_cod_data_source_file c4nj01698j2.cif
_cod_data_source_block ndamsime3
_cod_depositor_comments
;
The following automatic conversions were performed:

'_symmetry_cell_setting' value 'Monoclinic' changed to 'monoclinic'
according to
/usr/data/users/saulius/crontab/automatic-downloads/rss-feeds/RSC/lib/dictionaries/cif_core.dic
dictionary named 'cif_core.dic' version 2.4.2 from 2011-04-26.

Automatic conversion script
Id: cif_fix_values 2827 2014-09-09 07:05:25Z andrius 

 Adding full bibliography for 7054544--7054545.cif.
;
_cod_original_sg_symbol_H-M P2(1)/c
_cod_database_code 7054545

loop_
_symmetry_equiv_pos_as_xyz
'x, y, z'
'-x, y+1/2, -z+1/2'
'-x, -y, -z'
'x, -y-1/2, z-1/2'

loop_
_atom_site_label
_atom_site_type_symbol
_atom_site_fract_x
_atom_site_fract_y
_atom_site_fract_z
_atom_site_U_iso_or_equiv
_atom_site_adp_type
_atom_site_occupancy
_atom_site_symmetry_multiplicity
_atom_site_calc_flag
_atom_site_refinement_flags
_atom_site_disorder_assembly
_atom_site_disorder_group
Nd1A Nd 0.592739(12) 0.248851(15) 0.909127(13) 0.01879(7) Uani 1 1 d . A .
Nd1B Nd 0.088611(12) 0.260955(15) 0.686947(13) 0.01968(7) Uani 1 1 d . . .
Si1A Si 0.51202(7) 0.33597(9) 0.75066(8) 0.0437(3) Uani 1 1 d DU . .
Si2A Si 0.47639(8) 0.18986(10) 0.75732(9) 0.0366(4) Uani 1 1 d U . .
Si1B Si -0.00536(8) 0.37225(10) 0.73141(9) 0.0376(5) Uani 1 1 d . . .
Si2B Si -0.01196(8) 0.22180(10) 0.75581(10) 0.0412(5) Uani 1 1 d . . .
N1A N 0.66612(19) 0.1741(2) 0.8948(2) 0.0217(11) Uani 1 1 d . . .
N2A N 0.6891(2) 0.3081(2) 0.9338(2) 0.0278(12) Uani 1 1 d . . .
N3A N 0.64053(19) 0.1396(2) 0.9743(2) 0.0220(11) Uani 1 1 d . . .
N4A N 0.6324(2) 0.3614(2) 0.9766(2) 0.0240(11) Uani 1 1 d . . .
N5A N 0.5169(2) 0.2625(3) 0.7960(2) 0.0302(12) Uani 1 1 d . A .
N1B N 0.1585(2) 0.1815(3) 0.7711(2) 0.0297(12) Uani 1 1 d . . .
N2B N 0.1817(2) 0.3184(2) 0.7743(2) 0.0279(12) Uani 1 1 d . . .
N3B N 0.1331(2) 0.1472(2) 0.6648(2) 0.0241(11) Uani 1 1 d . . .
N4B N 0.1359(2) 0.3706(2) 0.6746(2) 0.0224(11) Uani 1 1 d . . .
N5B N 0.0113(2) 0.2877(3) 0.7217(2) 0.0333(13) Uani 1 1 d . . .
O1A O 0.51246(16) 0.2374(2) 0.95214(19) 0.0269(9) Uani 1 1 d . . .
O1B O 0.00219(17) 0.2348(2) 0.56795(19) 0.0308(11) Uani 1 1 d . D .
C1A C 0.6982(2) 0.1866(3) 0.8556(3) 0.0275(13) Uani 1 1 d . B .
C2A C 0.6950(3) 0.1386(3) 0.8079(3) 0.0323(15) Uani 1 1 d . . .
H2AA H 0.6707 0.0982 0.8015 0.039 Uiso 1 1 calc R B .
C3A C 0.7269(3) 0.1482(4) 0.7684(3) 0.0393(17) Uani 1 1 d . B .
H3AA H 0.7262 0.1131 0.7379 0.047 Uiso 1 1 calc R . .
C4A C 0.7588(3) 0.2073(4) 0.7734(3) 0.0379(16) Uani 1 1 d . . .
H4AA H 0.7827 0.2117 0.7488 0.045 Uiso 1 1 calc R B .
C5A C 0.7571(2) 0.2621(3) 0.8146(3) 0.0312(15) Uani 1 1 d . B .
C6A C 0.7853(3) 0.3265(4) 0.8142(3) 0.0391(17) Uani 1 1 d . . .
H6AA H 0.8081 0.3317 0.7885 0.047 Uiso 1 1 calc R B .
C7A C 0.7797(3) 0.3804(4) 0.8502(3) 0.0404(18) Uani 1 1 d . B .
H7AA H 0.7977 0.4235 0.8483 0.048 Uiso 1 1 calc R . .
C8A C 0.7485(3) 0.3740(3) 0.8893(3) 0.0348(16) Uani 1 1 d . . .
H8AA H 0.7441 0.4133 0.9127 0.042 Uiso 1 1 calc R B .
C9A C 0.7231(2) 0.3120(3) 0.8957(3) 0.0290(14) Uani 1 1 d . B .
C10A C 0.7265(2) 0.2525(3) 0.8577(3) 0.0259(13) Uani 1 1 d . . .
C11A C 0.6819(2) 0.1332(3) 0.9497(2) 0.0207(12) Uani 1 1 d . A .
C12A C 0.7433(3) 0.0908(3) 0.9823(3) 0.0295(14) Uani 1 1 d . . .
C13A C 0.7545(3) 0.0545(4) 1.0482(3) 0.0356(16) Uani 1 1 d . A .
H13A H 0.7526 0.0881 1.0806 0.053 Uiso 1 1 calc R . .
H13B H 0.7959 0.0327 1.0681 0.053 Uiso 1 1 calc R . .
H13C H 0.7223 0.0193 1.0383 0.053 Uiso 1 1 calc R . .
C14A C 0.7464(3) 0.0357(4) 0.9331(3) 0.0485(19) Uani 1 1 d . A .
H14A H 0.7101 0.0051 0.9185 0.073 Uiso 1 1 calc R . .
H14B H 0.7850 0.0089 0.9567 0.073 Uiso 1 1 calc R . .
H14C H 0.7461 0.0583 0.8928 0.073 Uiso 1 1 calc R . .
C15A C 0.7979(3) 0.1426(4) 1.0007(4) 0.054(2) Uani 1 1 d . A .
H15A H 0.7949 0.1788 1.0302 0.081 Uiso 1 1 calc R . .
H15B H 0.7953 0.1632 0.9586 0.081 Uiso 1 1 calc R . .
H15C H 0.8379 0.1184 1.0249 0.081 Uiso 1 1 calc R . .
C16A C 0.6369(3) 0.0991(3) 1.0293(3) 0.0244(13) Uani 0.50 1 d PGU A 1
C17A C 0.6021(3) 0.0387(3) 1.0129(3) 0.0287(17) Uani 0.50 1 d PGU A 1
C18A C 0.5866(4) 0.0081(4) 1.0607(4) 0.0376(18) Uani 0.50 1 d PGU A 1
H18A H 0.5628 -0.0332 1.0495 0.045 Uiso 0.50 1 calc PR A 1
C19A C 0.6061(4) 0.0379(5) 1.1249(4) 0.0417(19) Uani 0.50 1 d PGU A 1
H19A H 0.5955 0.0170 1.1575 0.050 Uiso 0.50 1 calc PR A 1
C20A C 0.6409(4) 0.0983(4) 1.1413(3) 0.0375(18) Uani 0.50 1 d PGU A 1
H20A H 0.6542 0.1187 1.1851 0.045 Uiso 0.50 1 calc PR A 1
C21A C 0.6564(3) 0.1289(3) 1.0935(3) 0.0243(15) Uani 0.50 1 d PGU A 1
C22A C 0.5851(6) 0.0005(8) 0.9484(7) 0.0448(6) Uani 0.50 1 d PU A 1
H22A H 0.5816 0.0327 0.9123 0.067 Uiso 0.50 1 calc PR A 1
H22B H 0.5449 -0.0229 0.9346 0.067 Uiso 0.50 1 calc PR A 1
H22C H 0.6176 -0.0337 0.9555 0.067 Uiso 0.50 1 calc PR A 1
C23A C 0.7010(6) 0.1912(7) 1.1144(7) 0.0380(6) Uani 0.50 1 d PU A 1
H23A H 0.7442 0.1750 1.1317 0.057 Uiso 0.50 1 calc PR A 1
H23B H 0.6966 0.2173 1.1504 0.057 Uiso 0.50 1 calc PR A 1
H23C H 0.6905 0.2209 1.0745 0.057 Uiso 0.50 1 calc PR A 1
C16' C 0.6289(3) 0.0934(3) 1.0165(3) 0.0244(13) Uani 0.50 1 d PGU A 2
C17' C 0.5966(3) 0.0332(3) 0.9866(3) 0.0287(17) Uani 0.50 1 d PGU A 2
C18' C 0.5760(4) -0.0097(3) 1.0231(5) 0.0376(18) Uani 0.50 1 d PGU A 2
H18C H 0.5540 -0.0508 1.0027 0.045 Uiso 0.50 1 calc PR A 2
C19' C 0.5877(4) 0.0075(4) 1.0895(5) 0.0417(19) Uani 0.50 1 d PGU A 2
H19C H 0.5736 -0.0218 1.1144 0.050 Uiso 0.50 1 calc PR A 2
C20' C 0.6199(4) 0.0677(5) 1.1194(3) 0.0375(18) Uani 0.50 1 d PGU A 2
H20C H 0.6278 0.0794 1.1648 0.045 Uiso 0.50 1 calc PR A 2
C21' C 0.6405(3) 0.1106(3) 1.0829(3) 0.0243(15) Uani 0.50 1 d PGU A 2
C22' C 0.5877(6) 0.0073(8) 0.9160(7) 0.0448(6) Uani 0.50 1 d PU A 2
H22G H 0.5931 0.0458 0.8902 0.067 Uiso 0.50 1 calc PR A 2
H22H H 0.5456 -0.0119 0.8906 0.067 Uiso 0.50 1 calc PR A 2
H22I H 0.6189 -0.0283 0.9225 0.067 Uiso 0.50 1 calc PR A 2
C23' C 0.6833(6) 0.1747(7) 1.1173(7) 0.0380(6) Uani 0.50 1 d PU A 2
H23G H 0.6583 0.2111 1.1240 0.057 Uiso 0.50 1 calc PR A 2
H23H H 0.7009 0.1917 1.0875 0.057 Uiso 0.50 1 calc PR A 2
H23I H 0.7173 0.1613 1.1617 0.057 Uiso 0.50 1 calc PR A 2
C24A C 0.6886(2) 0.3538(3) 0.9805(3) 0.0251(13) Uani 1 1 d . A .
C25A C 0.7504(3) 0.3824(3) 1.0421(3) 0.0325(16) Uani 1 1 d . . .
C26A C 0.7571(3) 0.4612(3) 1.0427(4) 0.043(2) Uani 1 1 d . A .
H26A H 0.7984 0.4745 1.0787 0.065 Uiso 1 1 calc R . .
H26B H 0.7245 0.4825 1.0518 0.065 Uiso 1 1 calc R . .
H26C H 0.7527 0.4767 0.9981 0.065 Uiso 1 1 calc R . .
C27A C 0.8097(3) 0.3502(3) 1.0449(3) 0.0317(16) Uani 1 1 d . A .
H27A H 0.8440 0.3549 1.0913 0.048 Uiso 1 1 calc R . .
H27B H 0.8209 0.3739 1.0124 0.048 Uiso 1 1 calc R . .
H27C H 0.8023 0.3014 1.0328 0.048 Uiso 1 1 calc R . .
C28A C 0.7485(3) 0.3630(4) 1.1089(3) 0.0411(19) Uani 1 1 d . A .
H28A H 0.7876 0.3773 1.1479 0.062 Uiso 1 1 calc R . .
H28B H 0.7434 0.3131 1.1104 0.062 Uiso 1 1 calc R . .
H28C H 0.7131 0.3863 1.1111 0.062 Uiso 1 1 calc R . .
C29A C 0.61155(13) 0.41252(15) 1.01011(16) 0.0293(15) Uani 1 1 d G A .
C30A C 0.60420(17) 0.47967(17) 0.98574(18) 0.0367(18) Uani 1 1 d G . .
C31A C 0.5849(2) 0.53095(15) 1.0163(2) 0.048(2) Uani 1 1 d G A .
H31A H 0.5799 0.5768 0.9997 0.058 Uiso 1 1 calc R . .
C32A C 0.5730(2) 0.5151(2) 1.0713(3) 0.050(2) Uani 1 1 d G . .
H32A H 0.5598 0.5501 1.0921 0.060 Uiso 1 1 calc R A .
C33A C 0.5803(2) 0.4479(2) 1.0956(2) 0.0452(19) Uani 1 1 d G A .
H33A H 0.5721 0.4371 1.1332 0.054 Uiso 1 1 calc R . .
C34A C 0.59959(17) 0.39664(17) 1.06505(18) 0.0334(16) Uani 1 1 d G . .
C35A C 0.6081(3) 0.4983(3) 0.9214(4) 0.044(2) Uani 1 1 d . A .
H35A H 0.6127 0.5483 0.9196 0.065 Uiso 1 1 calc R . .
H35B H 0.5698 0.4834 0.8816 0.065 Uiso 1 1 calc R . .
H35C H 0.6444 0.4754 0.9209 0.065 Uiso 1 1 calc R . .
C36A C 0.6023(3) 0.3244(3) 1.0908(3) 0.0384(17) Uani 1 1 d . A .
H36A H 0.6066 0.2920 1.0589 0.058 Uiso 1 1 calc R . .
H36B H 0.5638 0.3144 1.0943 0.058 Uiso 1 1 calc R . .
H36C H 0.6383 0.3198 1.1361 0.058 Uiso 1 1 calc R . .
C37A C 0.5043(4) 0.3135(7) 0.6647(2) 0.0469(4) Uani 0.50 1 d PDU B 1
H37A H 0.4613 0.2986 0.6351 0.070 Uiso 0.50 1 calc PR B 1
H37B H 0.5333 0.2761 0.6691 0.070 Uiso 0.50 1 calc PR B 1
H37C H 0.5141 0.3539 0.6445 0.070 Uiso 0.50 1 calc PR B 1
C38A C 0.4460(2) 0.3924(4) 0.7396(6) 0.0488(3) Uani 0.50 1 d PDU B 1
H38A H 0.4480 0.4023 0.7845 0.073 Uiso 0.50 1 calc PR B 1
H38B H 0.4064 0.3693 0.7105 0.073 Uiso 0.50 1 calc PR B 1
H38C H 0.4486 0.4356 0.7179 0.073 Uiso 0.50 1 calc PR B 1
C39A C 0.5880(2) 0.3820(5) 0.7872(7) 0.0471(4) Uani 0.50 1 d PDU B 1
H39A H 0.6207 0.3512 0.7879 0.071 Uiso 0.50 1 calc PR B 1
H39B H 0.5987 0.3968 0.8341 0.071 Uiso 0.50 1 calc PR B 1
H39C H 0.5848 0.4225 0.7590 0.071 Uiso 0.50 1 calc PR B 1
C37' C 0.4813(6) 0.3276(8) 0.6565(2) 0.0469(4) Uani 0.50 1 d PDU B 2
H37G H 0.4359 0.3213 0.6354 0.070 Uiso 0.50 1 calc PR B 2
H37H H 0.5007 0.2877 0.6462 0.070 Uiso 0.50 1 calc PR B 2
H37I H 0.4913 0.3694 0.6382 0.070 Uiso 0.50 1 calc PR B 2
C38' C 0.4633(3) 0.4018(4) 0.7649(5) 0.0488(3) Uani 0.50 1 d PDU B 2
H38G H 0.4803 0.4113 0.8141 0.073 Uiso 0.50 1 calc PR B 2
H38H H 0.4203 0.3848 0.7474 0.073 Uiso 0.50 1 calc PR B 2
H38I H 0.4635 0.4442 0.7407 0.073 Uiso 0.50 1 calc PR B 2
C39' C 0.5880(2) 0.3799(5) 0.7766(8) 0.0471(4) Uani 0.50 1 d PDU B 2
H39G H 0.5808 0.4258 0.7557 0.071 Uiso 0.50 1 calc PR B 2
H39H H 0.6138 0.3529 0.7611 0.071 Uiso 0.50 1 calc PR B 2
H39I H 0.6097 0.3843 0.8266 0.071 Uiso 0.50 1 calc PR B 2
C40A C 0.3916(3) 0.2022(5) 0.7002(5) 0.069(3) Uani 1 1 d . B .
H40A H 0.3723 0.1576 0.6814 0.103 Uiso 1 1 calc R . .
H40B H 0.3862 0.2332 0.6626 0.103 Uiso 1 1 calc R . .
H40C H 0.3715 0.2221 0.7265 0.103 Uiso 1 1 calc R . .
C41A C 0.5099(3) 0.1409(4) 0.7082(4) 0.0494(5) Uani 1 1 d U B .
H41A H 0.4862 0.0982 0.6906 0.074 Uiso 1 1 calc R . .
H41B H 0.5538 0.1298 0.7384 0.074 Uiso 1 1 calc R . .
H41C H 0.5073 0.1690 0.6698 0.074 Uiso 1 1 calc R . .
C42A C 0.4756(3) 0.1299(4) 0.8239(4) 0.0505(5) Uani 1 1 d U B .
H42A H 0.4342 0.1309 0.8228 0.076 Uiso 1 1 calc R . .
H42B H 0.5074 0.1443 0.8693 0.076 Uiso 1 1 calc R . .
H42C H 0.4847 0.0830 0.8145 0.076 Uiso 1 1 calc R . .
C43A C 0.4677(3) 0.2944(3) 0.9349(3) 0.0346(16) Uani 1 1 d . A .
H43A H 0.4425 0.2987 0.8846 0.042 Uiso 1 1 calc R . .
H43B H 0.4896 0.3384 0.9534 0.042 Uiso 1 1 calc R . .
C44A C 0.4261(3) 0.2749(4) 0.9688(3) 0.0422(18) Uani 1 1 d . . .
H44A H 0.4423 0.2951 1.0152 0.051 Uiso 1 1 calc R A .
H44B H 0.3825 0.2906 0.9408 0.051 Uiso 1 1 calc R . .
C45A C 0.4296(3) 0.1972(4) 0.9722(3) 0.0391(17) Uani 1 1 d . A .
H45A H 0.4197 0.1793 1.0086 0.047 Uiso 1 1 calc R . .
H45B H 0.4004 0.1764 0.9278 0.047 Uiso 1 1 calc R . .
C46A C 0.4960(3) 0.1829(3) 0.9883(3) 0.0292(15) Uani 1 1 d . A .
H46A H 0.5234 0.1852 1.0383 0.035 Uiso 1 1 calc R . .
H46B H 0.5001 0.1367 0.9716 0.035 Uiso 1 1 calc R . .
C1B C 0.2186(2) 0.3099(3) 0.8450(3) 0.0231(13) Uani 1 1 d . . .
C2B C 0.2495(2) 0.3660(3) 0.8850(3) 0.0287(14) Uani 1 1 d . . .
H2BA H 0.2489 0.4085 0.8633 0.034 Uiso 1 1 calc R . .
C3B C 0.2819(3) 0.3616(3) 0.9573(3) 0.0317(15) Uani 1 1 d . . .
H3BA H 0.3038 0.4005 0.9834 0.038 Uiso 1 1 calc R . .
C4B C 0.2818(3) 0.3025(3) 0.9891(3) 0.0271(14) Uani 1 1 d . . .
H4BA H 0.3040 0.3002 1.0377 0.032 Uiso 1 1 calc R . .
C5B C 0.2491(3) 0.2432(3) 0.9519(3) 0.0287(15) Uani 1 1 d . . .
C6B C 0.2431(3) 0.1851(3) 0.9860(3) 0.0358(17) Uani 1 1 d . . .
H6BA H 0.2655 0.1831 1.0346 0.043 Uiso 1 1 calc R . .
C7B C 0.2059(3) 0.1316(3) 0.9514(3) 0.0435(19) Uani 1 1 d . . .
H7BA H 0.1998 0.0943 0.9758 0.052 Uiso 1 1 calc R . .
C8B C 0.1765(3) 0.1314(3) 0.8795(3) 0.0363(17) Uani 1 1 d . . .
H8BA H 0.1499 0.0942 0.8554 0.044 Uiso 1 1 calc R . .
C9B C 0.1860(3) 0.1858(3) 0.8425(3) 0.0325(16) Uani 1 1 d . . .
C10B C 0.2181(2) 0.2453(3) 0.8777(3) 0.0253(13) Uani 1 1 d . . .
C11B C 0.1733(3) 0.1400(3) 0.7322(3) 0.0268(14) Uani 1 1 d . . .
C12B C 0.2311(3) 0.0906(3) 0.7605(3) 0.0314(16) Uani 1 1 d . . .
C13B C 0.2583(3) 0.0785(4) 0.7107(3) 0.0420(18) Uani 1 1 d . . .
H13D H 0.2270 0.0561 0.6692 0.063 Uiso 1 1 calc R . .
H13E H 0.2954 0.0490 0.7323 0.063 Uiso 1 1 calc R . .
H13F H 0.2702 0.1228 0.6984 0.063 Uiso 1 1 calc R . .
C14B C 0.2140(3) 0.0198(3) 0.7795(3) 0.0367(16) Uani 1 1 d . . .
H14D H 0.1826 -0.0026 0.7381 0.055 Uiso 1 1 calc R . .
H14E H 0.1971 0.0261 0.8124 0.055 Uiso 1 1 calc R . .
H14F H 0.2516 -0.0090 0.8001 0.055 Uiso 1 1 calc R . .
C15B C 0.2853(3) 0.1212(4) 0.8248(4) 0.047(2) Uani 1 1 d . . .
H15D H 0.2946 0.1677 0.8147 0.071 Uiso 1 1 calc R . .
H15E H 0.3225 0.0922 0.8386 0.071 Uiso 1 1 calc R . .
H15F H 0.2734 0.1232 0.8622 0.071 Uiso 1 1 calc R . .
C16B C 0.12757(13) 0.10603(16) 0.60938(13) 0.0270(14) Uani 1 1 d G . .
C17B C 0.09470(16) 0.04433(18) 0.59519(17) 0.0342(16) Uani 1 1 d G . .
C18B C 0.0863(2) 0.00601(18) 0.5380(2) 0.0432(19) Uani 1 1 d G . .
H18B H 0.0638 -0.0362 0.5283 0.052 Uiso 1 1 calc R . .
C19B C 0.1107(2) 0.0294(2) 0.49493(18) 0.049(2) Uani 1 1 d G . .
H19B H 0.1049 0.0032 0.4558 0.058 Uiso 1 1 calc R . .
C20B C 0.1435(2) 0.0911(2) 0.50912(18) 0.0417(18) Uani 1 1 d G . .
H20B H 0.1602 0.1071 0.4797 0.050 Uiso 1 1 calc R . .
C21B C 0.15199(16) 0.12943(18) 0.56634(17) 0.0327(16) Uani 1 1 d G . .
C22B C 0.0610(3) 0.0222(4) 0.6356(4) 0.054(2) Uani 1 1 d . . .
H22D H 0.0887 0.0279 0.6846 0.080 Uiso 1 1 calc R . .
H22E H 0.0488 -0.0263 0.6259 0.080 Uiso 1 1 calc R . .
H22F H 0.0235 0.0506 0.6225 0.080 Uiso 1 1 calc R . .
C23B C 0.1874(3) 0.1956(4) 0.5795(3) 0.0423(18) Uani 1 1 d . . .
H23D H 0.1796 0.2169 0.5357 0.063 Uiso 1 1 calc R . .
H23E H 0.2323 0.1865 0.6063 0.063 Uiso 1 1 calc R . .
H23F H 0.1736 0.2268 0.6052 0.063 Uiso 1 1 calc R . .
C24B C 0.1907(2) 0.3598(3) 0.7318(3) 0.0218(13) Uani 1 1 d . . .
C25B C 0.2551(3) 0.3785(3) 0.7343(3) 0.0314(15) Uani 1 1 d . . .
C26B C 0.3068(3) 0.3312(4) 0.7830(3) 0.0435(19) Uani 1 1 d . . .
H26D H 0.3154 0.3415 0.8303 0.065 Uiso 1 1 calc R . .
H26E H 0.3448 0.3385 0.7776 0.065 Uiso 1 1 calc R . .
H26F H 0.2934 0.2832 0.7725 0.065 Uiso 1 1 calc R . .
C27B C 0.2770(3) 0.4536(4) 0.7556(4) 0.0418(18) Uani 1 1 d . . .
H27D H 0.2783 0.4632 0.8002 0.063 Uiso 1 1 calc R . .
H27E H 0.2476 0.4853 0.7213 0.063 Uiso 1 1 calc R . .
H27F H 0.3188 0.4598 0.7587 0.063 Uiso 1 1 calc R . .
C28B C 0.2516(3) 0.3685(3) 0.6617(3) 0.0367(16) Uani 1 1 d . . .
H28D H 0.2924 0.3791 0.6637 0.055 Uiso 1 1 calc R . .
H28E H 0.2198 0.3994 0.6290 0.055 Uiso 1 1 calc R . .
H28F H 0.2404 0.3207 0.6470 0.055 Uiso 1 1 calc R . .
C29B C 0.12186(14) 0.43128(15) 0.63237(15) 0.0323(15) Uani 1 1 d G . .
C30B C 0.12597(18) 0.49658(17) 0.66007(17) 0.0386(17) Uani 1 1 d G . .
C31B C 0.1076(2) 0.55390(15) 0.6174(2) 0.047(2) Uani 1 1 d G . .
H31B H 0.1104 0.5985 0.6364 0.057 Uiso 1 1 calc R . .
C32B C 0.0851(2) 0.5459(2) 0.5471(2) 0.053(2) Uani 1 1 d G . .
H32B H 0.0726 0.5851 0.5179 0.064 Uiso 1 1 calc R . .
C33B C 0.0810(2) 0.4806(2) 0.51938(16) 0.047(2) Uani 1 1 d G . .
H33B H 0.0656 0.4751 0.4713 0.056 Uiso 1 1 calc R . .
C34B C 0.09938(17) 0.42329(18) 0.56203(16) 0.0360(16) Uani 1 1 d G . .
C35B C 0.1401(3) 0.5085(4) 0.7343(3) 0.0424(18) Uani 1 1 d . . .
H35D H 0.1007 0.5115 0.7377 0.064 Uiso 1 1 calc R . .
H35E H 0.1635 0.5516 0.7506 0.064 Uiso 1 1 calc R . .
H35F H 0.1651 0.4702 0.7625 0.064 Uiso 1 1 calc R . .
C36B C 0.0911(3) 0.3526(4) 0.5295(3) 0.047(2) Uani 1 1 d . . .
H36D H 0.0666 0.3567 0.4796 0.070 Uiso 1 1 calc R . .
H36E H 0.0691 0.3224 0.5474 0.070 Uiso 1 1 calc R . .
H36F H 0.1322 0.3330 0.5404 0.070 Uiso 1 1 calc R . .
C37B C -0.0154(3) 0.4260(4) 0.6556(4) 0.048(2) Uani 1 1 d . . .
H37D H 0.0192 0.4168 0.6443 0.072 Uiso 1 1 calc R . .
H37E H -0.0153 0.4749 0.6667 0.072 Uiso 1 1 calc R . .
H37F H -0.0552 0.4145 0.6162 0.072 Uiso 1 1 calc R . .
C38B C 0.0579(4) 0.4096(4) 0.8125(4) 0.052(2) Uani 1 1 d . . .
H38D H 0.0587 0.3853 0.8522 0.078 Uiso 1 1 calc R . .
H38E H 0.0495 0.4586 0.8154 0.078 Uiso 1 1 calc R . .
H38F H 0.0985 0.4045 0.8123 0.078 Uiso 1 1 calc R . .
C39B C -0.0815(3) 0.3862(4) 0.7342(4) 0.058(2) Uani 1 1 d . . .
H39D H -0.0790 0.3669 0.7768 0.087 Uiso 1 1 calc R . .
H39E H -0.1152 0.3634 0.6949 0.087 Uiso 1 1 calc R . .
H39F H -0.0902 0.4357 0.7324 0.087 Uiso 1 1 calc R . .
C40B C -0.0978(3) 0.2194(5) 0.7310(4) 0.063(2) Uani 1 1 d . . .
H40D H -0.1059 0.2453 0.7646 0.094 Uiso 1 1 calc R . .
H40E H -0.1111 0.1715 0.7299 0.094 Uiso 1 1 calc R . .
H40F H -0.1213 0.2400 0.6856 0.094 Uiso 1 1 calc R . .
C41B C 0.0043(4) 0.1402(4) 0.7246(5) 0.065(3) Uani 1 1 d . . .
H41D H -0.0120 0.1019 0.7410 0.097 Uiso 1 1 calc R . .
H41E H 0.0496 0.1349 0.7419 0.097 Uiso 1 1 calc R . .
H41F H -0.0160 0.1404 0.6744 0.097 Uiso 1 1 calc R . .
C42B C 0.0294(4) 0.2197(5) 0.8517(4) 0.069(3) Uani 1 1 d . . .
H42D H 0.0128 0.1818 0.8683 0.104 Uiso 1 1 calc R . .
H42E H 0.0227 0.2634 0.8698 0.104 Uiso 1 1 calc R . .
H42F H 0.0743 0.2128 0.8673 0.104 Uiso 1 1 calc R . .
C43B C -0.0590(3) 0.2673(4) 0.54347(16) 0.065(3) Uani 1 1 d D . .
H43C H -0.0554 0.3151 0.5603 0.078 Uiso 0.50 1 calc PR C 1
H43D H -0.0869 0.2408 0.5571 0.078 Uiso 0.50 1 calc PR C 1
H43E H -0.0552 0.3176 0.5391 0.078 Uiso 0.50 1 calc PR C 2
H43F H -0.0762 0.2590 0.5763 0.078 Uiso 0.50 1 calc PR C 2
C44B C -0.0819(5) 0.2650(3) 0.4653(2) 0.058(4) Uani 0.50 1 d PD D 1
H44C H -0.1271 0.2756 0.4394 0.069 Uiso 0.50 1 calc PR D 1
H44D H -0.0575 0.2960 0.4505 0.069 Uiso 0.50 1 calc PR D 1
C45B C -0.0677(2) 0.1886(3) 0.4601(5) 0.040(3) Uani 0.50 1 d PD D 1
H45C H -0.0733 0.1757 0.4138 0.048 Uiso 0.50 1 calc PR D 1
H45D H -0.0920 0.1572 0.4747 0.048 Uiso 0.50 1 calc PR D 1
C44' C -0.10260(19) 0.2360(5) 0.4733(3) 0.058(4) Uani 0.50 1 d PD D 2
H44E H -0.1231 0.1934 0.4777 0.069 Uiso 0.50 1 calc PR D 2
H44F H -0.1347 0.2692 0.4435 0.069 Uiso 0.50 1 calc PR D 2
C45' C -0.0536(2) 0.2214(5) 0.4477(3) 0.040(3) Uani 0.50 1 d PD D 2
H45E H -0.0421 0.2639 0.4312 0.048 Uiso 0.50 1 calc PR D 2
H45F H -0.0689 0.1866 0.4107 0.048 Uiso 0.50 1 calc PR D 2
C46B C 0.0016(2) 0.1937(4) 0.5131(3) 0.059(2) Uani 1 1 d D . .
H46C H 0.0192 0.1475 0.5298 0.070 Uiso 0.50 1 calc PR D 1
H46D H 0.0265 0.2160 0.4927 0.070 Uiso 0.50 1 calc PR D 1
H46E H -0.0046 0.1445 0.5200 0.070 Uiso 0.50 1 calc PR D 2
H46F H 0.0414 0.1988 0.5101 0.070 Uiso 0.50 1 calc PR D 2

loop_
_atom_site_aniso_label
_atom_site_aniso_U_11
_atom_site_aniso_U_22
_atom_site_aniso_U_33
_atom_site_aniso_U_23
_atom_site_aniso_U_13
_atom_site_aniso_U_12
Nd1A 0.01978(11) 0.02091(13) 0.01545(11) -0.00062(10) 0.00776(9) -0.00038(10)
Nd1B 0.02095(12) 0.02127(13) 0.01352(11) -0.00076(10) 0.00488(9) -0.00244(11)
Si1A 0.0433(5) 0.0413(8) 0.0361(4) 0.0110(6) 0.0088(6) 0.0028(4)
Si2A 0.0338(7) 0.0411(9) 0.0261(6) -0.0075(5) 0.0059(5) -0.0040(6)
Si1B 0.0361(8) 0.0407(10) 0.0363(8) -0.0011(7) 0.0167(7) 0.0050(8)
Si2B 0.0432(8) 0.0431(10) 0.0456(9) 0.0027(8) 0.0273(7) -0.0037(8)
N1A 0.029(2) 0.020(2) 0.0203(19) -0.0036(16) 0.0144(16) 0.0012(18)
N2A 0.036(2) 0.021(2) 0.032(2) -0.0017(18) 0.0201(18) -0.0009(19)
N3A 0.0261(19) 0.023(2) 0.0200(19) 0.0004(17) 0.0131(16) -0.0036(18)
N4A 0.024(2) 0.027(2) 0.020(2) 0.0002(18) 0.0090(16) 0.0018(19)
N5A 0.029(2) 0.036(3) 0.025(2) 0.003(2) 0.0118(17) 0.004(2)
N1B 0.036(2) 0.030(3) 0.021(2) -0.0009(19) 0.0111(18) 0.004(2)
N2B 0.032(2) 0.027(2) 0.019(2) 0.0011(18) 0.0066(18) -0.007(2)
N3B 0.0208(19) 0.029(2) 0.019(2) -0.0034(18) 0.0066(16) 0.0036(18)
N4B 0.022(2) 0.020(2) 0.018(2) 0.0007(17) 0.0030(16) -0.0010(18)
N5B 0.034(2) 0.045(3) 0.019(2) -0.003(2) 0.0106(18) -0.011(2)
O1A 0.0249(16) 0.0254(19) 0.0330(18) 0.0016(16) 0.0154(14) 0.0024(15)
O1B 0.0247(18) 0.040(2) 0.0184(17) -0.0036(17) 0.0018(14) 0.0035(17)
C1A 0.034(2) 0.032(3) 0.027(2) 0.008(2) 0.0230(19) 0.012(2)
C2A 0.036(3) 0.028(3) 0.037(3) 0.011(2) 0.019(2) 0.014(2)
C3A 0.050(3) 0.050(4) 0.024(3) 0.009(3) 0.022(2) 0.023(3)
C4A 0.037(3) 0.058(4) 0.025(3) 0.016(3) 0.020(2) 0.016(3)
C5A 0.022(2) 0.048(4) 0.024(2) 0.014(2) 0.011(2) 0.012(2)
C6A 0.025(3) 0.068(4) 0.027(3) 0.021(3) 0.014(2) 0.004(3)
C7A 0.028(3) 0.050(4) 0.038(3) 0.017(3) 0.010(2) -0.004(3)
C8A 0.034(3) 0.030(3) 0.040(3) 0.006(3) 0.016(2) -0.002(3)
C9A 0.025(2) 0.027(3) 0.038(3) 0.005(2) 0.016(2) 0.001(2)
C10A 0.024(2) 0.027(3) 0.029(2) 0.013(2) 0.0147(19) 0.008(2)
C11A 0.028(2) 0.015(2) 0.018(2) -0.0102(19) 0.0099(19) -0.003(2)
C12A 0.031(3) 0.032(3) 0.028(3) 0.009(2) 0.016(2) 0.004(2)
C13A 0.028(3) 0.049(4) 0.029(3) 0.008(3) 0.012(2) 0.009(3)
C14A 0.072(4) 0.039(3) 0.041(3) 0.016(3) 0.030(3) 0.034(3)
C15A 0.026(3) 0.061(5) 0.063(4) 0.029(4) 0.009(3) 0.010(3)
C16A 0.0237(19) 0.023(2) 0.025(2) 0.0043(17) 0.0097(15) 0.0009(17)
C17A 0.029(2) 0.025(2) 0.029(3) -0.002(2) 0.0114(18) 0.0019(19)
C18A 0.037(2) 0.039(3) 0.038(3) 0.002(2) 0.0178(19) -0.002(2)
C19A 0.039(2) 0.041(3) 0.046(3) 0.008(2) 0.0204(18) -0.002(2)
C20A 0.037(2) 0.040(3) 0.035(2) 0.002(2) 0.0169(18) 0.006(2)
C21A 0.024(2) 0.025(3) 0.023(2) 0.0044(19) 0.0094(16) 0.002(2)
C22A 0.0449(7) 0.0447(7) 0.0448(7) -0.0001(5) 0.0202(4) -0.0001(5)
C23A 0.0381(7) 0.0380(7) 0.0380(7) -0.0002(5) 0.0172(4) 0.0001(5)
C16' 0.0237(19) 0.023(2) 0.025(2) 0.0043(17) 0.0097(15) 0.0009(17)
C17' 0.029(2) 0.025(2) 0.029(3) -0.002(2) 0.0114(18) 0.0019(19)
C18' 0.037(2) 0.039(3) 0.038(3) 0.002(2) 0.0178(19) -0.002(2)
C19' 0.039(2) 0.041(3) 0.046(3) 0.008(2) 0.0204(18) -0.002(2)
C20' 0.037(2) 0.040(3) 0.035(2) 0.002(2) 0.0169(18) 0.006(2)
C21' 0.024(2) 0.025(3) 0.023(2) 0.0044(19) 0.0094(16) 0.002(2)
C22' 0.0449(7) 0.0447(7) 0.0448(7) -0.0001(5) 0.0202(4) -0.0001(5)
C23' 0.0381(7) 0.0380(7) 0.0380(7) -0.0002(5) 0.0172(4) 0.0001(5)
C24A 0.027(2) 0.013(2) 0.037(3) -0.004(2) 0.016(2) -0.006(2)
C25A 0.022(3) 0.032(3) 0.034(3) -0.004(3) 0.005(2) 0.002(2)
C26A 0.032(3) 0.030(3) 0.051(4) -0.003(3) 0.004(3) -0.004(3)
C27A 0.028(3) 0.030(3) 0.032(3) 0.001(2) 0.009(2) 0.002(2)
C28A 0.026(3) 0.052(4) 0.035(3) -0.009(3) 0.005(3) -0.004(3)
C29A 0.025(2) 0.026(3) 0.034(3) -0.009(2) 0.010(2) -0.004(2)
C30A 0.021(3) 0.029(3) 0.043(3) -0.005(3) -0.001(3) 0.005(2)
C31A 0.028(3) 0.032(3) 0.063(5) -0.010(3) 0.003(3) 0.000(3)
C32A 0.037(3) 0.052(4) 0.054(4) -0.019(3) 0.014(3) 0.000(3)
C33A 0.038(3) 0.045(4) 0.056(4) -0.022(3) 0.024(3) -0.006(3)
C34A 0.021(2) 0.044(3) 0.031(3) -0.016(3) 0.008(2) 0.001(2)
C35A 0.040(3) 0.027(3) 0.051(4) 0.008(3) 0.009(3) 0.001(3)
C36A 0.044(3) 0.037(3) 0.040(3) -0.006(3) 0.024(2) -0.005(3)
C37A 0.0472(5) 0.0470(6) 0.0457(4) 0.0011(4) 0.0202(3) -0.0006(4)
C38A 0.0484(4) 0.0495(6) 0.0487(5) 0.0004(4) 0.0221(4) -0.0007(4)
C39A 0.0474(4) 0.0467(6) 0.0469(6) 0.0001(5) 0.0210(4) -0.0008(4)
C37' 0.0472(5) 0.0470(6) 0.0457(4) 0.0002(4) 0.0222(3) -0.0006(4)
C38' 0.0484(4) 0.0495(6) 0.0487(5) 0.0004(4) 0.0221(4) -0.0007(4)
C39' 0.0474(4) 0.0467(6) 0.0469(6) 0.0001(5) 0.0210(4) -0.0008(4)
C40A 0.034(4) 0.069(5) 0.080(6) -0.017(5) 0.005(4) -0.005(4)
C41A 0.0496(7) 0.0502(9) 0.0500(6) -0.0042(6) 0.0239(4) 0.0025(6)
C42A 0.0520(8) 0.0502(9) 0.0494(6) 0.0025(6) 0.0230(5) -0.0021(7)
C43A 0.035(3) 0.038(3) 0.026(3) 0.010(2) 0.010(2) 0.013(3)
C44A 0.033(3) 0.053(4) 0.044(3) 0.011(3) 0.020(2) 0.014(3)
C45A 0.034(3) 0.051(4) 0.035(3) 0.002(3) 0.018(2) 0.001(3)
C46A 0.035(3) 0.022(3) 0.026(3) 0.007(2) 0.010(2) -0.007(2)
C1B 0.025(2) 0.021(3) 0.017(2) 0.003(2) 0.0039(19) 0.002(2)
C2B 0.028(2) 0.026(3) 0.033(3) 0.003(2) 0.014(2) 0.003(2)
C3B 0.025(3) 0.034(3) 0.033(3) -0.011(2) 0.010(2) 0.000(2)
C4B 0.030(3) 0.026(3) 0.017(2) -0.004(2) 0.004(2) 0.007(2)
C5B 0.032(3) 0.027(3) 0.020(2) -0.001(2) 0.006(2) 0.003(2)
C6B 0.050(3) 0.030(3) 0.018(3) 0.004(2) 0.008(2) 0.005(3)
C7B 0.066(4) 0.025(3) 0.033(3) 0.007(3) 0.017(3) 0.002(3)
C8B 0.058(4) 0.021(3) 0.027(3) 0.001(2) 0.017(3) 0.001(3)
C9B 0.034(3) 0.034(3) 0.025(3) 0.003(2) 0.009(2) 0.003(3)
C10B 0.028(2) 0.025(3) 0.026(2) 0.003(2) 0.0154(19) 0.008(2)
C11B 0.028(3) 0.019(3) 0.026(3) -0.001(2) 0.006(2) -0.006(2)
C12B 0.026(3) 0.023(3) 0.034(3) 0.002(2) 0.005(2) 0.006(2)
C13B 0.029(3) 0.060(4) 0.036(3) 0.001(3) 0.013(2) 0.007(3)
C14B 0.050(3) 0.022(3) 0.042(3) 0.002(2) 0.024(3) 0.004(3)
C15B 0.032(3) 0.035(3) 0.054(4) -0.010(3) 0.001(3) 0.010(3)
C16B 0.025(2) 0.033(3) 0.020(2) 0.001(2) 0.008(2) 0.006(2)
C17B 0.029(3) 0.038(3) 0.027(3) -0.012(3) 0.005(2) -0.003(3)
C18B 0.029(3) 0.048(4) 0.044(3) -0.019(3) 0.008(3) -0.007(3)
C19B 0.036(3) 0.076(5) 0.027(3) -0.022(3) 0.008(3) 0.005(3)
C20B 0.035(3) 0.056(4) 0.030(3) -0.008(3) 0.011(2) 0.005(3)
C21B 0.027(3) 0.048(4) 0.021(3) -0.005(2) 0.009(2) 0.009(3)
C22B 0.056(4) 0.051(4) 0.044(4) -0.009(3) 0.014(3) -0.022(3)
C23B 0.056(3) 0.043(4) 0.033(3) 0.002(3) 0.025(3) -0.007(3)
C24B 0.033(3) 0.015(2) 0.014(2) 0.0032(18) 0.0076(19) 0.002(2)
C25B 0.025(3) 0.042(3) 0.022(3) 0.002(2) 0.006(2) 0.001(3)
C26B 0.033(3) 0.057(4) 0.042(3) 0.013(3) 0.017(3) 0.005(3)
C27B 0.035(3) 0.046(4) 0.050(3) -0.004(3) 0.025(3) -0.013(3)
C28B 0.035(3) 0.036(3) 0.042(3) 0.007(3) 0.021(2) -0.001(3)
C29B 0.027(3) 0.033(3) 0.034(3) 0.013(2) 0.011(2) -0.003(2)
C30B 0.036(3) 0.033(3) 0.048(3) 0.014(3) 0.021(3) 0.002(3)
C31B 0.046(4) 0.033(3) 0.055(4) 0.010(3) 0.017(3) 0.001(3)
C32B 0.037(3) 0.050(4) 0.062(4) 0.033(3) 0.014(3) 0.003(3)
C33B 0.029(3) 0.070(5) 0.033(3) 0.026(3) 0.006(3) -0.002(3)
C34B 0.031(3) 0.048(4) 0.028(3) 0.011(3) 0.012(2) -0.003(3)
C35B 0.041(3) 0.037(4) 0.046(3) -0.005(3) 0.018(3) 0.001(3)
C36B 0.043(3) 0.065(5) 0.026(3) -0.005(3) 0.009(3) -0.009(3)
C37B 0.045(3) 0.045(4) 0.050(4) 0.012(3) 0.018(3) 0.011(3)
C38B 0.069(4) 0.047(4) 0.039(3) -0.009(3) 0.023(3) -0.001(4)
C39B 0.064(4) 0.050(4) 0.070(4) 0.005(4) 0.039(3) 0.015(4)
C40B 0.053(3) 0.063(5) 0.089(5) -0.013(4) 0.047(3) -0.014(4)
C41B 0.056(4) 0.043(4) 0.098(6) 0.020(4) 0.038(4) -0.011(3)
C42B 0.100(5) 0.074(6) 0.049(4) 0.015(4) 0.047(4) 0.012(5)
C43B 0.056(4) 0.107(7) 0.016(3) -0.011(4) 0.001(3) 0.025(5)
C44B 0.025(6) 0.085(9) 0.043(5) -0.032(5) -0.003(4) 0.007(5)
C45B 0.026(4) 0.072(8) 0.021(4) -0.002(4) 0.011(3) -0.008(4)
C44' 0.025(6) 0.085(9) 0.043(5) -0.032(5) -0.003(4) 0.007(5)
C45' 0.026(4) 0.072(8) 0.021(4) -0.002(4) 0.011(3) -0.008(4)
C46B 0.029(3) 0.092(6) 0.039(4) -0.023(4) 0.001(3) 0.021(4)

loop_
_atom_type_symbol
_atom_type_description
_atom_type_scat_dispersion_real
_atom_type_scat_dispersion_imag
_atom_type_scat_source
C C 0.0033 0.0016 'International Tables Vol C Tables 4.2.6.8 and 6.1.1.4'
H H 0.0000 0.0000 'International Tables Vol C Tables 4.2.6.8 and 6.1.1.4'
N N 0.0061 0.0033 'International Tables Vol C Tables 4.2.6.8 and 6.1.1.4'
O O 0.0106 0.0060 'International Tables Vol C Tables 4.2.6.8 and 6.1.1.4'
Si Si 0.0817 0.0704 'International Tables Vol C Tables 4.2.6.8 and 6.1.1.4'
Nd Nd -0.1943 3.0179 'International Tables Vol C Tables 4.2.6.8 and 6.1.1.4'

loop_
_geom_angle_atom_site_label_1
_geom_angle_atom_site_label_2
_geom_angle_atom_site_label_3
_geom_angle
N5A Nd1A N1A 101.27(16)
N5A Nd1A N2A 112.99(17)
N1A Nd1A N2A 68.62(16)
N5A Nd1A O1A 92.69(15)
N1A Nd1A O1A 136.51(14)
N2A Nd1A O1A 141.11(15)
N5A Nd1A N3A 129.24(16)
N1A Nd1A N3A 52.77(16)
N2A Nd1A N3A 97.54(15)
O1A Nd1A N3A 86.68(14)
N5A Nd1A N4A 114.94(16)
N1A Nd1A N4A 119.07(14)
N2A Nd1A N4A 52.93(16)
O1A Nd1A N4A 90.41(14)
N3A Nd1A N4A 115.82(13)
N5A Nd1A C24A 122.16(17)
N1A Nd1A C24A 92.64(15)
N2A Nd1A C24A 27.22(17)
O1A Nd1A C24A 114.25(15)
N3A Nd1A C24A 103.72(14)
N4A Nd1A C24A 26.64(16)
N5A Nd1A C11A 121.18(16)
N1A Nd1A C11A 26.70(15)
N2A Nd1A C11A 78.83(15)
O1A Nd1A C11A 113.23(14)
N3A Nd1A C11A 26.76(16)
N4A Nd1A C11A 116.51(13)
C24A Nd1A C11A 94.75(14)
N5A Nd1A Si2A 26.74(13)
N1A Nd1A Si2A 89.67(10)
N2A Nd1A Si2A 130.78(12)
O1A Nd1A Si2A 84.73(9)
N3A Nd1A Si2A 103.22(10)
N4A Nd1A Si2A 140.31(10)
C24A Nd1A Si2A 147.72(12)
C11A Nd1A Si2A 101.43(10)
N5B Nd1B N1B 105.76(18)
N5B Nd1B N2B 102.61(17)
N1B Nd1B N2B 67.83(16)
N5B Nd1B N4B 108.02(17)
N1B Nd1B N4B 116.07(15)
N2B Nd1B N4B 52.83(14)
N5B Nd1B O1B 88.84(14)
N1B Nd1B O1B 128.20(15)
N2B Nd1B O1B 157.31(15)
N4B Nd1B O1B 105.14(13)
N5B Nd1B N3B 134.26(17)
N1B Nd1B N3B 52.66(15)
N2B Nd1B N3B 103.18(15)
N4B Nd1B N3B 117.68(16)
O1B Nd1B N3B 81.42(13)
N5B Nd1B C24B 114.14(17)
N1B Nd1B C24B 88.70(15)
N2B Nd1B C24B 26.80(15)
N4B Nd1B C24B 27.78(13)
O1B Nd1B C24B 130.51(14)
N3B Nd1B C24B 105.79(15)
N5B Nd1B C11B 125.87(18)
N1B Nd1B C11B 26.11(17)
N2B Nd1B C11B 81.75(15)
N4B Nd1B C11B 116.01(15)
O1B Nd1B C11B 107.52(14)
N3B Nd1B C11B 27.19(14)
C24B Nd1B C11B 93.80(15)
N5B Nd1B Si2B 26.24(14)
N1B Nd1B Si2B 84.64(14)
N2B Nd1B Si2B 109.14(13)
N4B Nd1B Si2B 132.72(12)
O1B Nd1B Si2B 89.81(11)
N3B Nd1B Si2B 108.69(12)
C24B Nd1B Si2B 130.09(12)
C11B Nd1B Si2B 100.77(13)
N5A Si1A C38A 113.7(4)
N5A Si1A C38' 111.2(4)
C38A Si1A C38' 17.1(4)
N5A Si1A C39' 114.0(4)
C38A Si1A C39' 115.5(4)
C38' Si1A C39' 103.7(4)
N5A Si1A C37' 117.4(5)
C38A Si1A C37' 91.2(6)
C38' Si1A C37' 106.5(5)
C39' Si1A C37' 102.8(7)
N5A Si1A C39A 110.8(4)
C38A Si1A C39A 112.6(4)
C38' Si1A C39A 99.5(4)
C39' Si1A C39A 7.3(8)
C37' Si1A C39A 109.9(7)
N5A Si1A C37A 109.9(4)
C38A Si1A C37A 108.6(5)
C38' Si1A C37A 123.5(5)
C39' Si1A C37A 93.0(6)
C37' Si1A C37A 17.5(5)
C39A Si1A C37A 100.3(6)
N5A Si2A C40A 115.6(3)
N5A Si2A C41A 114.2(3)
C40A Si2A C41A 107.6(4)
N5A Si2A C42A 109.4(3)
C40A Si2A C42A 102.2(4)
C41A Si2A C42A 106.8(4)
N5A Si2A Nd1A 37.90(16)
C40A Si2A Nd1A 140.5(3)
C41A Si2A Nd1A 110.8(2)
C42A Si2A Nd1A 75.2(2)
N5B Si1B C39B 115.1(3)
N5B Si1B C38B 110.5(3)
C39B Si1B C38B 107.1(4)
N5B Si1B C37B 111.4(3)
C39B Si1B C37B 102.2(4)
C38B Si1B C37B 110.1(3)
N5B Si2B C41B 108.8(4)
N5B Si2B C42B 113.3(3)
C41B Si2B C42B 107.7(4)
N5B Si2B C40B 115.2(3)
C41B Si2B C40B 105.1(4)
C42B Si2B C40B 106.2(4)
N5B Si2B Nd1B 37.9(2)
C41B Si2B Nd1B 73.8(3)
C42B Si2B Nd1B 111.9(3)
C40B Si2B Nd1B 140.3(3)
C11A N1A C1A 129.5(5)
C11A N1A Nd1A 99.7(3)
C1A N1A Nd1A 127.4(3)
C24A N2A C9A 128.0(5)
C24A N2A Nd1A 98.4(4)
C9A N2A Nd1A 130.2(3)
C11A N3A C16' 127.8(5)
C11A N3A C16A 127.6(4)
C16' N3A C16A 10.9(3)
C11A N3A Nd1A 94.6(3)
C16' N3A Nd1A 137.3(4)
C16A N3A Nd1A 137.1(4)
C24A N4A C29A 128.3(4)
C24A N4A Nd1A 92.5(3)
C29A N4A Nd1A 138.6(3)
Si2A N5A Si1A 121.8(3)
Si2A N5A Nd1A 115.4(3)
Si1A N5A Nd1A 121.8(2)
C11B N1B C9B 128.6(5)
C11B N1B Nd1B 101.2(3)
C9B N1B Nd1B 129.1(4)
C24B N2B C1B 128.9(5)
C24B N2B Nd1B 96.2(3)
C1B N2B Nd1B 134.7(4)
C11B N3B C16B 128.4(4)
C11B N3B Nd1B 92.0(3)
C16B N3B Nd1B 139.4(3)
C24B N4B C29B 124.5(4)
C24B N4B Nd1B 93.7(3)
C29B N4B Nd1B 141.8(3)
Si2B N5B Si1B 121.7(3)
Si2B N5B Nd1B 115.9(3)
Si1B N5B Nd1B 120.5(3)
C43A O1A C46A 109.7(4)
C43A O1A Nd1A 115.7(3)
C46A O1A Nd1A 134.5(3)
C46B O1B C43B 107.8(3)
C46B O1B Nd1B 131.6(3)
C43B O1B Nd1B 120.5(3)
C2A C1A N1A 119.2(5)
C2A C1A C10A 119.4(6)
N1A C1A C10A 120.8(5)
C1A C2A C3A 121.3(6)
C4A C3A C2A 120.6(6)
C3A C4A C5A 120.9(6)
C4A C5A C6A 120.7(6)
C4A C5A C10A 119.3(6)
C6A C5A C10A 119.9(6)
C7A C6A C5A 120.4(6)
C6A C7A C8A 121.2(6)
C7A C8A C9A 122.0(6)
C8A C9A N2A 120.3(6)
C8A C9A C10A 119.7(6)
N2A C9A C10A 119.7(5)
C1A C10A C5A 117.7(5)
C1A C10A C9A 125.5(5)
C5A C10A C9A 116.7(5)
N3A C11A N1A 110.2(4)
N3A C11A C12A 126.1(5)
N1A C11A C12A 123.4(5)
N3A C11A Nd1A 58.6(3)
N1A C11A Nd1A 53.6(3)
C12A C11A Nd1A 162.1(3)
C13A C12A C14A 107.3(5)
C13A C12A C11A 114.1(5)
C14A C12A C11A 112.5(4)
C13A C12A C15A 106.8(5)
C14A C12A C15A 109.3(6)
C11A C12A C15A 106.7(5)
C17A C16A C21A 120.0
C17A C16A N3A 119.4(4)
C21A C16A N3A 119.1(4)
C16A C17A C18A 120.0
C16A C17A C22A 122.9(7)
C18A C17A C22A 116.8(7)
C17A C18A C19A 120.0
C20A C19A C18A 120.0
C19A C20A C21A 120.0
C20A C21A C16A 120.0
C20A C21A C23A 119.8(7)
C16A C21A C23A 119.9(7)
C17' C16' C21' 120.0
C17' C16' N3A 117.5(4)
C21' C16' N3A 121.8(4)
C16' C17' C18' 120.0
C16' C17' C22' 122.7(7)
C18' C17' C22' 117.0(7)
C19' C18' C17' 120.0
C20' C19' C18' 120.0
C21' C20' C19' 120.0
C20' C21' C16' 120.0
C20' C21' C23' 121.7(7)
C16' C21' C23' 118.0(7)
N4A C24A N2A 112.4(4)
N4A C24A C25A 123.3(5)
N2A C24A C25A 123.1(5)
N4A C24A Nd1A 60.9(3)
N2A C24A Nd1A 54.3(3)
C25A C24A Nd1A 154.3(4)
C27A C25A C28A 106.9(5)
C27A C25A C26A 108.4(5)
C28A C25A C26A 106.5(6)
C27A C25A C24A 112.7(5)
C28A C25A C24A 107.8(5)
C26A C25A C24A 114.2(5)
C30A C29A C34A 120.0
C30A C29A N4A 117.5(3)
C34A C29A N4A 122.5(3)
C31A C30A C29A 120.0
C31A C30A C35A 117.0(3)
C29A C30A C35A 122.5(3)
C32A C31A C30A 120.0
C31A C32A C33A 120.0
C34A C33A C32A 120.0
C33A C34A C29A 120.0
C33A C34A C36A 117.1(4)
C29A C34A C36A 122.7(3)
O1A C43A C44A 104.4(5)
C45A C44A C43A 103.7(6)
C46A C45A C44A 103.1(5)
O1A C46A C45A 104.7(5)
C2B C1B N2B 119.7(5)
C2B C1B C10B 119.5(5)
N2B C1B C10B 120.4(5)
C1B C2B C3B 121.7(5)
C4B C3B C2B 120.1(5)
C3B C4B C5B 121.7(5)
C6B C5B C4B 120.8(5)
C6B C5B C10B 119.8(5)
C4B C5B C10B 119.3(5)
C7B C6B C5B 121.5(5)
C6B C7B C8B 119.8(6)
C7B C8B C9B 120.8(6)
N1B C9B C10B 121.7(6)
N1B C9B C8B 118.7(5)
C10B C9B C8B 119.4(5)
C9B C10B C1B 124.5(5)
C9B C10B C5B 117.8(5)
C1B C10B C5B 117.6(5)
N1B C11B N3B 111.6(5)
N1B C11B C12B 124.2(5)
N3B C11B C12B 124.1(5)
N1B C11B Nd1B 52.7(3)
N3B C11B Nd1B 60.9(3)
C12B C11B Nd1B 165.4(4)
C13B C12B C15B 104.8(5)
C13B C12B C14B 107.9(5)
C15B C12B C14B 108.3(5)
C13B C12B C11B 113.6(5)
C15B C12B C11B 110.8(5)
C14B C12B C11B 111.1(5)
C17B C16B C21B 120.0
C17B C16B N3B 120.4(3)
C21B C16B N3B 119.5(3)
C16B C17B C18B 120.0
C16B C17B C22B 121.0(4)
C18B C17B C22B 118.5(3)
C17B C18B C19B 120.0
C20B C19B C18B 120.0
C19B C20B C21B 120.0
C20B C21B C16B 120.0
C20B C21B C23B 118.2(4)
C16B C21B C23B 121.8(4)
N2B C24B N4B 110.3(5)
N2B C24B C25B 126.3(5)
N4B C24B C25B 121.5(5)
N2B C24B Nd1B 57.0(3)
N4B C24B Nd1B 58.5(3)
C25B C24B Nd1B 146.3(4)
C26B C25B C27B 107.5(5)
C26B C25B C28B 106.8(5)
C27B C25B C28B 106.2(5)
C26B C25B C24B 111.1(5)
C27B C25B C24B 115.1(5)
C28B C25B C24B 109.7(4)
C30B C29B C34B 120.0
C30B C29B N4B 121.1(3)
C34B C29B N4B 118.7(3)
C29B C30B C31B 120.0
C29B C30B C35B 122.9(3)
C31B C30B C35B 116.4(3)
C30B C31B C32B 120.0
C33B C32B C31B 120.0
C34B C33B C32B 120.0
C33B C34B C29B 120.0
C33B C34B C36B 118.4(3)
C29B C34B C36B 121.5(3)
O1B C43B C44' 108.2(5)
O1B C43B C44B 101.0(5)
C44' C43B C44B 30.8(5)
C45B C44B C43B 97.5(5)
C44B C45B C46B 94.6(5)
C45' C44' C43B 98.6(4)
C44' C45' C46B 101.8(5)
O1B C46B C45B 105.4(5)
O1B C46B C45' 105.2(5)
C45B C46B C45' 30.9(5)

loop_
_geom_bond_atom_site_label_1
_geom_bond_atom_site_label_2
_geom_bond_distance
Nd1A N5A 2.329(4)
Nd1A N1A 2.406(5)
Nd1A N2A 2.413(5)
Nd1A O1A 2.503(4)
Nd1A N3A 2.524(4)
Nd1A N4A 2.568(5)
Nd1A C24A 2.937(5)
Nd1A C11A 2.946(5)
Nd1A Si2A 3.4259(16)
Nd1B N5B 2.357(6)
Nd1B N1B 2.405(5)
Nd1B N2B 2.452(4)
Nd1B N4B 2.484(5)
Nd1B O1B 2.539(3)
Nd1B N3B 2.592(5)
Nd1B C24B 2.907(5)
Nd1B C11B 2.966(6)
Nd1B Si2B 3.454(2)
Si1A N5A 1.711(5)
Si1A C38A 1.848(4)
Si1A C38' 1.850(5)
Si1A C39' 1.853(4)
Si1A C37' 1.854(4)
Si1A C39A 1.854(4)
Si1A C37A 1.856(4)
Si2A N5A 1.706(5)
Si2A C40A 1.857(7)
Si2A C41A 1.867(8)
Si2A C42A 1.873(8)
Si1B N5B 1.725(6)
Si1B C39B 1.872(8)
Si1B C38B 1.881(7)
Si1B C37B 1.882(8)
Si2B N5B 1.697(6)
Si2B C41B 1.835(9)
Si2B C42B 1.872(8)
Si2B C40B 1.875(7)
N1A C11A 1.343(7)
N1A C1A 1.408(8)
N2A C24A 1.358(8)
N2A C9A 1.405(8)
N3A C11A 1.331(8)
N3A C16' 1.403(7)
N3A C16A 1.471(7)
N4A C24A 1.318(7)
N4A C29A 1.450(6)
N1B C11B 1.330(8)
N1B C9B 1.398(7)
N2B C24B 1.319(7)
N2B C1B 1.401(6)
N3B C11B 1.356(7)
N3B C16B 1.407(5)
N4B C24B 1.358(6)
N4B C29B 1.440(5)
O1A C43A 1.467(7)
O1A C46A 1.478(7)
O1B C46B 1.435(8)
O1B C43B 1.456(8)
C1A C2A 1.376(8)
C1A C10A 1.439(8)
C2A C3A 1.399(10)
C3A C4A 1.356(10)
C4A C5A 1.406(9)
C5A C6A 1.424(9)
C5A C10A 1.446(9)
C6A C7A 1.352(10)
C7A C8A 1.374(10)
C8A C9A 1.384(9)
C9A C10A 1.447(8)
C11A C12A 1.550(7)
C12A C13A 1.515(8)
C12A C14A 1.543(9)
C12A C15A 1.551(9)
C16A C17A 1.3900
C16A C21A 1.3900
C17A C18A 1.3900
C17A C22A 1.479(16)
C18A C19A 1.3900
C19A C20A 1.3900
C20A C21A 1.3900
C21A C23A 1.540(14)
C16' C17' 1.3900
C16' C21' 1.3900
C17' C18' 1.3900
C17' C22' 1.544(16)
C18' C19' 1.3900
C19' C20' 1.3900
C20' C21' 1.3900
C21' C23' 1.572(14)
C24A C25A 1.584(7)
C25A C27A 1.527(9)
C25A C28A 1.529(10)
C25A C26A 1.539(9)
C29A C30A 1.3900
C29A C34A 1.3900
C30A C31A 1.3900
C30A C35A 1.497(9)
C31A C32A 1.3900
C32A C33A 1.3900
C33A C34A 1.3900
C34A C36A 1.502(7)
C43A C44A 1.534(10)
C44A C45A 1.511(10)
C45A C46A 1.492(9)
C1B C2B 1.383(8)
C1B C10B 1.448(8)
C2B C3B 1.416(8)
C3B C4B 1.344(9)
C4B C5B 1.423(8)
C5B C6B 1.395(9)
C5B C10B 1.449(7)
C6B C7B 1.356(9)
C7B C8B 1.403(9)
C8B C9B 1.410(9)
C9B C10B 1.407(8)
C11B C12B 1.563(8)
C12B C13B 1.521(10)
C12B C15B 1.539(8)
C12B C14B 1.544(9)
C16B C17B 1.3900
C16B C21B 1.3900
C17B C18B 1.3900
C17B C22B 1.504(9)
C18B C19B 1.3900
C19B C20B 1.3900
C20B C21B 1.3900
C21B C23B 1.494(7)
C24B C25B 1.562(9)
C25B C26B 1.524(8)
C25B C27B 1.548(9)
C25B C28B 1.562(9)
C29B C30B 1.3900
C29B C34B 1.3900
C30B C31B 1.3900
C30B C35B 1.520(8)
C31B C32B 1.3900
C32B C33B 1.3900
C33B C34B 1.3900
C34B C36B 1.519(8)
C43B C44' 1.538(4)
C43B C44B 1.541(4)
C44B C45B 1.538(5)
C45B C46B 1.540(4)
C44' C45' 1.536(5)
C45' C46B 1.540(4)
